data_7709798
loop_
_publ_author_name
'Wesemann, Lars'
'Auer, Maximilian'
'Diab, Fatima'
'Schubert, Hartmut'
'Eichele, Klaus'

_publ_section_title
;
 Reactivity of Organogermanium and Organotin Trihydrides
;
_journal_name_full 'Dalton Transactions'
_journal_paper_doi 10.1039/D2DT00681B
_journal_year 2022
_chemical_formula_moiety 'C16 Al F36 O4, C32 H67 O2 Si4 Sn'
_chemical_formula_sum 'C48 H67 Al F36 O6 Si4 Sn'
_chemical_formula_weight 1682.07
_space_group_crystal_system triclinic
_space_group_IT_number 2
_space_group_name_Hall '-P 1'
_space_group_name_H-M_alt 'P -1'
_atom_sites_solution_hydrogens mixed
_audit_creation_method SHELXL-2018/1
_audit_update_record
;
2022-02-21 deposited with the CCDC.	2022-03-22 downloaded from the CCDC.
;
_cell_angle_alpha 103.153(2)
_cell_angle_beta 100.644(2)
_cell_angle_gamma 93.328(2)
_cell_formula_units_Z 2
_cell_length_a 12.5225(4)
_cell_length_b 16.1355(5)
_cell_length_c 18.0799(5)
_cell_measurement_reflns_used 9981
_cell_measurement_temperature 100(2)
_cell_measurement_theta_max 23.96
_cell_measurement_theta_min 2.81
_cell_volume 3476.95(19)
_computing_cell_refinement 'Bruker SAINT'
_computing_data_collection 'Bruker APEX2'
_computing_data_reduction 'Bruker SAINT'
_computing_structure_refinement 'SHELXL-2018/1 (Sheldrick, 2018)'
_computing_structure_solution 'SHELXT 2014/4 (Sheldrick, 2014)'
_diffrn_ambient_temperature 100(2)
_diffrn_measured_fraction_theta_full 0.994
_diffrn_measured_fraction_theta_max 0.994
_diffrn_measurement_device_type 'Bruker APEX-II CCD'
_diffrn_measurement_method '\f and \w scans'
_diffrn_radiation_type MoK\a
_diffrn_radiation_wavelength 0.71073
_diffrn_reflns_av_R_equivalents 0.0424
_diffrn_reflns_av_unetI/netI 0.0392
_diffrn_reflns_Laue_measured_fraction_full 0.994
_diffrn_reflns_Laue_measured_fraction_max 0.994
_diffrn_reflns_limit_h_max 14
_diffrn_reflns_limit_h_min -14
_diffrn_reflns_limit_k_max 18
_diffrn_reflns_limit_k_min -18
_diffrn_reflns_limit_l_max 20
_diffrn_reflns_limit_l_min -21
_diffrn_reflns_number 59241
_diffrn_reflns_point_group_measured_fraction_full 0.994
_diffrn_reflns_point_group_measured_fraction_max 0.994
_diffrn_reflns_theta_full 24.640
_diffrn_reflns_theta_max 24.640
_diffrn_reflns_theta_min 1.664
_exptl_absorpt_coefficient_mu 0.588
_exptl_absorpt_correction_T_max 0.7451
_exptl_absorpt_correction_T_min 0.6928
_exptl_absorpt_correction_type multi-scan
_exptl_absorpt_process_details 'SADABS V2012/1 (Bruker AXS Inc.)'
_exptl_crystal_colour colorless
_exptl_crystal_density_diffrn 1.607
_exptl_crystal_description prism
_exptl_crystal_F_000 1692
_exptl_crystal_size_max 0.18
_exptl_crystal_size_mid 0.17
_exptl_crystal_size_min 0.15
_refine_diff_density_max 1.707
_refine_diff_density_min -1.020
_refine_diff_density_rms 0.099
_refine_ls_extinction_method none
_refine_ls_goodness_of_fit_ref 1.032
_refine_ls_hydrogen_treatment mixed
_refine_ls_matrix_type full
_refine_ls_number_parameters 888
_refine_ls_number_reflns 11672
_refine_ls_number_restraints 2
_refine_ls_restrained_S_all 1.032
_refine_ls_R_factor_all 0.0739
_refine_ls_R_factor_gt 0.0546
_refine_ls_shift/su_max 0.001
_refine_ls_shift/su_mean 0.000
_refine_ls_structure_factor_coef Fsqd
_refine_ls_weighting_details 'w=1/[\s^2^(Fo^2^)+(0.0664P)^2^+13.1303P] where P=(Fo^2^+2Fc^2^)/3'
_refine_ls_weighting_scheme calc
_refine_ls_wR_factor_gt 0.1339
_refine_ls_wR_factor_ref 0.1469
_reflns_Friedel_coverage 0.000
_reflns_number_gt 9319
_reflns_number_total 11672
_reflns_threshold_expression 'I > 2\s(I)'
_cod_data_source_file d2dt00681b2.cif
_cod_data_source_block MA50_0m_a
_cod_database_code 7709798
_shelx_shelxl_version_number 2018/1
_shelx_space_group_comment
;
The symmetry employed for this shelxl refinement is uniquely defined
by the following loop, which should always be used as a source of
symmetry information in preference to the above space-group names.
They are only intended as comments.
;

loop_
_space_group_symop_operation_xyz
'x, y, z'
'-x, -y, -z'

loop_
_atom_site_label
_atom_site_type_symbol
_atom_site_fract_x
_atom_site_fract_y
_atom_site_fract_z
_atom_site_U_iso_or_equiv
_atom_site_adp_type
_atom_site_occupancy
_atom_site_site_symmetry_order
_atom_site_calc_flag
_atom_site_refinement_flags_posn
_atom_site_refinement_flags_adp
_atom_site_refinement_flags_occupancy
_atom_site_disorder_assembly
_atom_site_disorder_group
Sn1 Sn 0.51743(3) 0.31309(2) 0.21385(2) 0.02349(11) Uani 1 1 d D . . . .
Si1 Si 0.74094(12) 0.47395(9) 0.43184(8) 0.0336(3) Uani 1 1 d . . . . .
Al1 Al 0.19190(12) 0.22476(8) 0.81742(8) 0.0221(3) Uani 1 1 d . . . . .
Si3 Si 0.23879(12) 0.17300(10) 0.30776(8) 0.0323(3) Uani 1 1 d . . . . .
O4 O 0.1778(3) 0.1864(2) 0.71871(18) 0.0273(7) Uani 1 1 d . . . . .
Si4 Si 0.39699(13) 0.04759(9) 0.22669(8) 0.0330(3) Uani 1 1 d . . . . .
F32 F 0.2511(3) 0.0335(2) 0.6939(2) 0.0562(10) Uani 1 1 d . . . . .
F13 F 0.0911(3) 0.2160(2) 0.9924(2) 0.0567(10) Uani 1 1 d . . . . .
O5 O 0.3499(3) 0.3622(2) 0.22649(19) 0.0323(8) Uani 1 1 d . . . . .
O1 O 0.3116(3) 0.2928(2) 0.85128(19) 0.0304(8) Uani 1 1 d . . . . .
F6 F -0.0342(3) 0.1396(2) 0.7070(2) 0.0501(9) Uani 1 1 d . . . . .
O3 O 0.0874(3) 0.2817(2) 0.8447(2) 0.0328(8) Uani 1 1 d . . . . .
F34 F 0.2032(3) 0.4574(2) 0.8905(3) 0.0659(11) Uani 1 1 d . . . . .
F5 F -0.0548(3) 0.0617(2) 0.5920(2) 0.0553(9) Uani 1 1 d . . . . .
F19 F 0.2632(3) 0.1359(2) 1.05646(18) 0.0538(9) Uani 1 1 d . . . . .
F2 F 0.0934(4) 0.1113(3) 0.51664(18) 0.0672(12) Uani 1 1 d . . . . .
Si2 Si 0.86262(12) 0.30856(10) 0.36233(9) 0.0360(4) Uani 1 1 d . . . . .
O6 O 0.6715(3) 0.2903(2) 0.1610(2) 0.0336(8) Uani 1 1 d . . . . .
F17 F 0.1939(4) -0.0234(2) 0.9610(2) 0.0663(12) Uani 1 1 d . . . . .
O2 O 0.1899(3) 0.1370(2) 0.85774(18) 0.0285(8) Uani 1 1 d . . . . .
F21 F 0.2467(4) -0.0158(2) 0.8556(2) 0.0645(11) Uani 1 1 d . . . . .
F31 F 0.1322(4) -0.0180(2) 0.5893(2) 0.0732(12) Uani 1 1 d . . . . .
F7 F 0.1064(4) 0.3726(3) 0.7420(2) 0.0655(12) Uani 1 1 d . . . . .
F20 F 0.3033(3) 0.2271(2) 0.99370(18) 0.0523(9) Uani 1 1 d . . . . .
F14 F -0.0086(3) 0.1260(3) 0.8915(3) 0.0712(12) Uani 1 1 d . . . . .
F15 F 0.0463(4) 0.0858(3) 0.9967(3) 0.0744(12) Uani 1 1 d . . . . .
F3 F 0.1803(4) 0.2288(2) 0.58795(19) 0.0683(12) Uani 1 1 d . . . . .
F35 F 0.0691(4) 0.4941(2) 0.9457(3) 0.0795(14) Uani 1 1 d . . . . .
F28 F 0.5156(3) 0.3784(3) 0.7702(2) 0.0704(12) Uani 1 1 d . . . . .
F26 F 0.5788(3) 0.3958(3) 0.9249(2) 0.0700(12) Uani 1 1 d . . . . .
F24 F 0.5750(3) 0.2387(3) 0.8244(3) 0.0797(14) Uani 1 1 d . . . . .
F12 F -0.0495(4) 0.3400(3) 0.9533(3) 0.0840(15) Uani 1 1 d . . . . .
F16 F 0.0745(4) -0.0249(2) 0.8563(2) 0.0747(13) Uani 1 1 d . . . . .
F25 F 0.4443(4) 0.3770(3) 0.9799(2) 0.0811(14) Uani 1 1 d . . . . .
F27 F 0.4352(4) 0.4602(2) 0.9023(3) 0.0804(14) Uani 1 1 d . . . . .
F18 F 0.3674(3) 0.1027(3) 0.9724(2) 0.0645(11) Uani 1 1 d . . . . .
F9 F 0.0112(4) 0.4709(2) 0.7887(3) 0.0718(13) Uani 1 1 d . . . . .
F36 F 0.1652(4) 0.3967(2) 0.9773(2) 0.0784(14) Uani 1 1 d . . . . .
F33 F 0.0754(4) 0.0109(2) 0.7055(2) 0.0755(14) Uani 1 1 d . . . . .
F29 F 0.3436(4) 0.3862(3) 0.7538(3) 0.0819(14) Uani 1 1 d . . . . .
F30 F 0.4045(4) 0.2668(3) 0.7099(2) 0.0887(16) Uani 1 1 d . . . . .
F8 F -0.0652(4) 0.3444(3) 0.7283(3) 0.0852(14) Uani 1 1 d . . . . .
F23 F 0.5083(4) 0.2241(3) 0.9219(3) 0.0859(15) Uani 1 1 d . . . . .
F22 F 0.4227(3) 0.1613(2) 0.8083(3) 0.0803(14) Uani 1 1 d . . . . .
F4 F -0.0182(5) 0.2058(3) 0.6133(3) 0.113(2) Uani 1 1 d . . . . .
F11 F -0.1281(4) 0.4081(3) 0.8728(3) 0.0867(16) Uani 1 1 d . . . . .
F10 F -0.1236(3) 0.2713(3) 0.8370(3) 0.0828(14) Uani 1 1 d . . . . .
C42 C 0.6418(4) 0.3027(3) 0.3749(3) 0.0215(10) Uani 1 1 d . . . . .
C43 C 0.3715(4) 0.1625(3) 0.2710(3) 0.0238(10) Uani 1 1 d . . . . .
H43 H 0.364355 0.192176 0.227700 0.029 Uiso 1 1 calc R U . . .
C44 C 0.4713(4) 0.2077(3) 0.3295(3) 0.0229(10) Uani 1 1 d . . . . .
C45 C 0.5477(4) 0.2680(3) 0.3169(3) 0.0196(9) Uani 1 1 d . . . . .
C46 C 0.4900(4) 0.1865(3) 0.4015(3) 0.0268(11) Uani 1 1 d . . . . .
H46 H 0.438402 0.146475 0.410735 0.032 Uiso 1 1 calc R U . . .
F1 F 0.2708(4) 0.1111(4) 0.5880(3) 0.140(3) Uani 1 1 d . . . . .
C48 C 0.1791(5) 0.1077(3) 0.9202(3) 0.0331(12) Uani 1 1 d . . . . .
C49 C 0.6001(5) 0.1952(4) 0.5373(3) 0.0417(14) Uani 1 1 d . . . . .
C50 C 0.5798(4) 0.2210(3) 0.4596(3) 0.0275(11) Uani 1 1 d . . . . .
C51 C 0.2735(6) -0.0147(4) 0.1595(3) 0.0493(16) Uani 1 1 d . . . . .
H51A H 0.247220 0.015855 0.119681 0.074 Uiso 1 1 calc R U . . .
H51B H 0.216317 -0.021580 0.188606 0.074 Uiso 1 1 calc R U . . .
H51C H 0.291852 -0.071101 0.134582 0.074 Uiso 1 1 calc R U . . .
C52 C 0.1267(4) 0.1280(3) 0.6546(3) 0.0286(11) Uani 1 1 d . . . . .
C53 C 0.4427(6) -0.0122(4) 0.3025(3) 0.0499(16) Uani 1 1 d . . . . .
H53A H 0.450625 -0.071471 0.277246 0.075 Uiso 1 1 calc R U . . .
H53B H 0.388313 -0.011846 0.335151 0.075 Uiso 1 1 calc R U . . .
H53C H 0.513103 0.015289 0.334668 0.075 Uiso 1 1 calc R U . . .
C54 C 0.2500(5) 0.2760(4) 0.3815(4) 0.0497(16) Uani 1 1 d . . . . .
H54A H 0.180787 0.282308 0.399073 0.075 Uiso 1 1 calc R U . . .
H54B H 0.266501 0.323508 0.358525 0.075 Uiso 1 1 calc R U . . .
H54C H 0.308740 0.276560 0.425796 0.075 Uiso 1 1 calc R U . . .
C55 C 0.7326(4) 0.3635(3) 0.3650(3) 0.0247(10) Uani 1 1 d . . . . .
H55 H 0.708898 0.371890 0.311558 0.030 Uiso 1 1 calc R U . . .
C56 C 0.4160(5) 0.3104(3) 0.8459(3) 0.0338(12) Uani 1 1 d . . . . .
C57 C 0.2721(5) 0.3585(4) 0.1550(3) 0.0438(14) Uani 1 1 d . . . . .
H57A H 0.240527 0.298898 0.129804 0.053 Uiso 1 1 calc R U . . .
H57B H 0.307804 0.381580 0.118318 0.053 Uiso 1 1 calc R U . . .
C58 C 0.5068(5) 0.0536(4) 0.1713(4) 0.0480(15) Uani 1 1 d . . . . .
H58A H 0.519316 -0.004332 0.145610 0.072 Uiso 1 1 calc R U . . .
H58B H 0.574261 0.082494 0.206778 0.072 Uiso 1 1 calc R U . . .
H58C H 0.484904 0.085901 0.132096 0.072 Uiso 1 1 calc R U . . .
C59 C 0.0436(5) 0.3576(3) 0.8538(3) 0.0403(14) Uani 1 1 d . . . . .
C60 C 0.6547(4) 0.2780(3) 0.4443(3) 0.0246(10) Uani 1 1 d . . . . .
H60 H 0.717894 0.301234 0.483207 0.030 Uiso 1 1 calc R U . . .
C61 C 0.1205(7) 0.4275(4) 0.9190(4) 0.0569(19) Uani 1 1 d . . . . .
C62 C 0.3470(5) 0.4460(4) 0.2796(3) 0.0431(14) Uani 1 1 d . . . . .
H62A H 0.350651 0.440007 0.333261 0.052 Uiso 1 1 calc R U . . .
H62B H 0.409055 0.486779 0.279268 0.052 Uiso 1 1 calc R U . . .
C63 C 0.1279(5) 0.1741(4) 0.2237(3) 0.0467(15) Uani 1 1 d . . . . .
H63A H 0.123107 0.121037 0.183467 0.070 Uiso 1 1 calc R U . . .
H63B H 0.144123 0.223169 0.202664 0.070 Uiso 1 1 calc R U . . .
H63C H 0.058185 0.178635 0.240837 0.070 Uiso 1 1 calc R U . . .
C64 C 0.0763(6) 0.1353(4) 0.9522(4) 0.0528(17) Uani 1 1 d . . . . .
C65 C 0.7704(7) 0.2286(4) 0.0690(5) 0.078(3) Uani 1 1 d . . . . .
H65A H 0.835027 0.207483 0.096571 0.094 Uiso 1 1 calc R U . . .
H65B H 0.757574 0.199384 0.013257 0.094 Uiso 1 1 calc R U . . .
C66 C 0.2006(5) 0.0858(4) 0.3529(4) 0.0495(16) Uani 1 1 d . . . . .
H66A H 0.258476 0.084837 0.397222 0.074 Uiso 1 1 calc R U . . .
H66B H 0.191162 0.030685 0.314592 0.074 Uiso 1 1 calc R U . . .
H66C H 0.132006 0.095808 0.370585 0.074 Uiso 1 1 calc R U . . .
C67 C 0.4702(6) 0.3871(4) 0.9152(4) 0.0565(18) Uani 1 1 d . . . . .
C68 C 0.1746(7) 0.0092(4) 0.8990(4) 0.0561(18) Uani 1 1 d . . . . .
C69 C 0.7928(9) 0.4778(4) 0.5351(4) 0.092(3) Uani 1 1 d . . . . .
H69A H 0.862258 0.452581 0.540832 0.139 Uiso 1 1 calc R U . . .
H69B H 0.739517 0.445363 0.554069 0.139 Uiso 1 1 calc R U . . .
H69C H 0.803989 0.537398 0.565332 0.139 Uiso 1 1 calc R U . . .
C70 C 0.6734(6) 0.2113(4) 0.1013(4) 0.0519(16) Uani 1 1 d . . . . .
H70A H 0.605950 0.200079 0.060510 0.062 Uiso 1 1 calc R U . . .
H70B H 0.680557 0.161505 0.124542 0.062 Uiso 1 1 calc R U . . .
C71 C 0.1852(6) 0.4129(5) 0.1795(4) 0.071(2) Uani 1 1 d . . . . .
H71A H 0.154570 0.441774 0.138674 0.086 Uiso 1 1 calc R U . . .
H71B H 0.125248 0.377997 0.190574 0.086 Uiso 1 1 calc R U . . .
C72 C 0.4820(6) 0.2330(4) 0.8498(5) 0.0587(18) Uani 1 1 d . . . . .
C73 C 0.2806(5) 0.1439(4) 0.9883(3) 0.0461(15) Uani 1 1 d . . . . .
C74 C 0.9517(6) 0.3638(5) 0.3137(6) 0.086(3) Uani 1 1 d . . . . .
H74A H 0.909863 0.368807 0.263720 0.129 Uiso 1 1 calc R U . . .
H74B H 1.013495 0.330786 0.305023 0.129 Uiso 1 1 calc R U . . .
H74C H 0.979094 0.420993 0.346454 0.129 Uiso 1 1 calc R U . . .
C75 C 0.4210(6) 0.3372(5) 0.7689(4) 0.0572(18) Uani 1 1 d . . . . .
C76 C 0.2426(7) 0.4754(6) 0.2498(5) 0.089(3) Uani 1 1 d . . . . .
H76A H 0.197019 0.482496 0.289631 0.107 Uiso 1 1 calc R U . . .
H76B H 0.255989 0.531589 0.237886 0.107 Uiso 1 1 calc R U . . .
C77 C 0.7198(6) 0.3611(4) 0.1352(4) 0.0541(18) Uani 1 1 d . . . . .
H77A H 0.765295 0.403528 0.180001 0.065 Uiso 1 1 calc R U . . .
H77B H 0.661929 0.390176 0.109266 0.065 Uiso 1 1 calc R U . . .
C78 C 0.4967(5) 0.1516(5) 0.5515(4) 0.0577(19) Uani 1 1 d . . . . .
H78A H 0.437140 0.187984 0.545760 0.087 Uiso 1 1 calc R U . . .
H78B H 0.510382 0.142596 0.604068 0.087 Uiso 1 1 calc R U . . .
H78C H 0.476129 0.096306 0.513675 0.087 Uiso 1 1 calc R U . . .
C79 C 0.6872(7) 0.1331(7) 0.5360(5) 0.097(3) Uani 1 1 d . . . . .
H79A H 0.660747 0.081569 0.494296 0.145 Uiso 1 1 calc R U . . .
H79B H 0.702947 0.117463 0.585877 0.145 Uiso 1 1 calc R U . . .
H79C H 0.753996 0.160400 0.526923 0.145 Uiso 1 1 calc R U . . .
C80 C 0.7888(7) 0.3217(4) 0.0795(5) 0.075(2) Uani 1 1 d . . . . .
H80A H 0.767000 0.337082 0.029270 0.090 Uiso 1 1 calc R U . . .
H80B H 0.866897 0.342099 0.100777 0.090 Uiso 1 1 calc R U . . .
C81 C 0.0256(7) 0.3875(5) 0.7776(4) 0.060(2) Uani 1 1 d . . . . .
C82 C 0.8265(6) 0.1979(4) 0.3038(5) 0.072(2) Uani 1 1 d . . . . .
H82A H 0.789059 0.198411 0.251275 0.109 Uiso 1 1 calc R U . . .
H82B H 0.778147 0.167156 0.327699 0.109 Uiso 1 1 calc R U . . .
H82C H 0.893111 0.169319 0.301157 0.109 Uiso 1 1 calc R U . . .
C83 C 0.6358(8) 0.2743(6) 0.6046(4) 0.090(3) Uani 1 1 d . . . . .
H83A H 0.708406 0.299136 0.602942 0.135 Uiso 1 1 calc R U . . .
H83B H 0.638649 0.257910 0.653854 0.135 Uiso 1 1 calc R U . . .
H83C H 0.583403 0.316586 0.600227 0.135 Uiso 1 1 calc R U . . .
C84 C 0.6037(6) 0.5131(5) 0.4210(5) 0.089(3) Uani 1 1 d . . . . .
H84A H 0.552925 0.474710 0.436206 0.133 Uiso 1 1 calc R U . . .
H84B H 0.577282 0.514310 0.366772 0.133 Uiso 1 1 calc R U . . .
H84C H 0.608544 0.570911 0.454248 0.133 Uiso 1 1 calc R U . . .
C85 C 0.1509(8) 0.0367(5) 0.6589(5) 0.100(4) Uani 1 1 d . . . . .
C86 C -0.0678(7) 0.3434(5) 0.8770(5) 0.067(2) Uani 1 1 d . . . . .
C87 C -0.0004(6) 0.1277(6) 0.6435(5) 0.084(3) Uani 1 1 d . . . . .
C88 C 0.8308(7) 0.5494(4) 0.4009(5) 0.082(3) Uani 1 1 d . . . . .
H88A H 0.831237 0.607455 0.432547 0.123 Uiso 1 1 calc R U . . .
H88B H 0.803469 0.547916 0.346158 0.123 Uiso 1 1 calc R U . . .
H88C H 0.905312 0.532552 0.407613 0.123 Uiso 1 1 calc R U . . .
C89 C 0.1549(10) 0.1519(6) 0.5840(4) 0.116(5) Uani 1 1 d . . . . .
C90 C 0.9391(7) 0.3042(10) 0.4580(5) 0.145(6) Uani 1 1 d . . . . .
H90A H 1.004350 0.274686 0.451886 0.217 Uiso 1 1 calc R U . . .
H90B H 0.892839 0.273039 0.483045 0.217 Uiso 1 1 calc R U . . .
H90C H 0.961048 0.362483 0.490140 0.217 Uiso 1 1 calc R U . . .
H6 H 0.562(4) 0.4205(15) 0.215(3) 0.029(13) Uiso 1 1 d D . . . .
H10 H 0.452(4) 0.242(3) 0.1224(16) 0.028(13) Uiso 1 1 d D . . . .

loop_
_atom_site_aniso_label
_atom_site_aniso_U_11
_atom_site_aniso_U_22
_atom_site_aniso_U_33
_atom_site_aniso_U_23
_atom_site_aniso_U_13
_atom_site_aniso_U_12
Sn1 0.02533(19) 0.02605(18) 0.01899(17) 0.00651(13) 0.00423(13) -0.00131(13)
Si1 0.0351(8) 0.0277(7) 0.0307(8) 0.0021(6) -0.0033(6) -0.0034(6)
Al1 0.0337(8) 0.0150(6) 0.0164(7) 0.0016(5) 0.0047(6) 0.0044(6)
Si3 0.0243(7) 0.0367(8) 0.0332(8) 0.0036(6) 0.0082(6) -0.0054(6)
O4 0.035(2) 0.0235(17) 0.0187(16) -0.0031(13) 0.0052(14) 0.0013(15)
Si4 0.0479(9) 0.0229(7) 0.0301(8) 0.0072(6) 0.0118(7) 0.0031(6)
F32 0.042(2) 0.0329(18) 0.076(3) -0.0090(17) -0.0075(18) 0.0124(15)
F13 0.090(3) 0.043(2) 0.049(2) 0.0165(17) 0.035(2) 0.0215(19)
O5 0.034(2) 0.0337(19) 0.0296(19) 0.0102(15) 0.0005(16) 0.0124(16)
O1 0.040(2) 0.0218(17) 0.0254(18) 0.0007(14) 0.0050(16) -0.0012(15)
F6 0.0376(19) 0.063(2) 0.048(2) 0.0026(17) 0.0169(16) 0.0025(16)
O3 0.047(2) 0.0247(18) 0.0322(19) 0.0065(15) 0.0186(17) 0.0135(16)
F34 0.087(3) 0.0292(18) 0.094(3) 0.0142(19) 0.047(3) 0.0102(18)
F5 0.048(2) 0.062(2) 0.043(2) -0.0002(17) 0.0003(16) -0.0195(18)
F19 0.083(3) 0.046(2) 0.0288(17) 0.0113(15) 0.0024(17) -0.0088(18)
F2 0.090(3) 0.078(3) 0.0204(17) -0.0005(16) 0.0076(18) -0.032(2)
Si2 0.0217(7) 0.0461(9) 0.0440(9) 0.0170(7) 0.0092(7) 0.0027(7)
O6 0.043(2) 0.0295(19) 0.035(2) 0.0123(15) 0.0176(17) 0.0041(16)
F17 0.125(4) 0.0307(18) 0.046(2) 0.0185(16) 0.012(2) 0.013(2)
O2 0.039(2) 0.0210(17) 0.0248(17) 0.0071(14) 0.0022(15) 0.0006(15)
F21 0.116(3) 0.0327(19) 0.052(2) 0.0108(16) 0.025(2) 0.031(2)
F31 0.101(3) 0.042(2) 0.052(2) -0.0228(17) -0.009(2) 0.016(2)
F7 0.096(3) 0.073(3) 0.062(2) 0.047(2) 0.053(2) 0.051(2)
F20 0.086(3) 0.0321(17) 0.0296(17) 0.0046(13) 0.0000(17) -0.0190(17)
F14 0.041(2) 0.092(3) 0.090(3) 0.049(3) 0.007(2) -0.005(2)
F15 0.079(3) 0.077(3) 0.092(3) 0.054(3) 0.040(2) 0.006(2)
F3 0.113(3) 0.053(2) 0.0323(19) 0.0069(16) 0.016(2) -0.032(2)
F35 0.135(4) 0.0312(19) 0.093(3) 0.0086(19) 0.080(3) 0.025(2)
F28 0.062(3) 0.080(3) 0.071(3) 0.026(2) 0.016(2) -0.023(2)
F26 0.052(2) 0.061(2) 0.075(3) -0.005(2) -0.008(2) -0.021(2)
F24 0.046(2) 0.055(2) 0.133(4) 0.005(2) 0.027(3) 0.0039(19)
F12 0.136(4) 0.062(3) 0.098(3) 0.044(2) 0.093(3) 0.049(3)
F16 0.104(3) 0.045(2) 0.057(2) 0.0027(18) -0.005(2) -0.040(2)
F25 0.086(3) 0.096(3) 0.037(2) -0.016(2) 0.002(2) -0.030(3)
F27 0.077(3) 0.0220(19) 0.123(4) -0.009(2) 0.009(3) -0.0042(19)
F18 0.061(2) 0.079(3) 0.061(2) 0.033(2) 0.006(2) 0.029(2)
F9 0.098(3) 0.060(2) 0.092(3) 0.050(2) 0.052(3) 0.052(2)
F36 0.151(4) 0.039(2) 0.038(2) 0.0008(17) 0.016(2) 0.004(2)
F33 0.120(4) 0.054(2) 0.043(2) 0.0109(18) 0.008(2) -0.041(2)
F29 0.062(3) 0.115(4) 0.091(3) 0.077(3) 0.010(2) 0.003(3)
F30 0.078(3) 0.125(4) 0.043(2) -0.017(2) 0.026(2) -0.044(3)
F8 0.085(3) 0.103(4) 0.074(3) 0.034(3) 0.007(3) 0.045(3)
F23 0.065(3) 0.088(3) 0.115(4) 0.062(3) -0.004(3) 0.015(2)
F22 0.055(2) 0.0264(19) 0.149(4) -0.007(2) 0.032(3) 0.0030(17)
F4 0.143(5) 0.060(3) 0.097(4) 0.004(3) -0.066(3) 0.046(3)
F11 0.093(3) 0.073(3) 0.138(4) 0.058(3) 0.079(3) 0.059(3)
F10 0.055(3) 0.066(3) 0.141(4) 0.028(3) 0.046(3) 0.014(2)
C42 0.019(2) 0.023(2) 0.022(2) 0.0028(19) 0.0058(19) 0.0030(19)
C43 0.025(3) 0.024(2) 0.022(2) 0.0073(19) 0.003(2) -0.002(2)
C44 0.021(2) 0.022(2) 0.026(2) 0.0036(19) 0.008(2) 0.0021(19)
C45 0.021(2) 0.019(2) 0.021(2) 0.0048(18) 0.0087(19) 0.0044(19)
C46 0.026(3) 0.028(3) 0.031(3) 0.012(2) 0.009(2) 0.004(2)
F1 0.083(4) 0.158(5) 0.133(5) -0.093(4) 0.088(4) -0.067(4)
C48 0.047(3) 0.021(3) 0.029(3) 0.007(2) 0.004(2) -0.003(2)
C49 0.039(3) 0.060(4) 0.034(3) 0.028(3) 0.006(3) 0.003(3)
C50 0.027(3) 0.035(3) 0.025(3) 0.013(2) 0.008(2) 0.007(2)
C51 0.078(5) 0.031(3) 0.033(3) 0.002(2) 0.008(3) -0.008(3)
C52 0.033(3) 0.027(3) 0.021(2) -0.002(2) 0.005(2) -0.004(2)
C53 0.075(5) 0.034(3) 0.043(3) 0.012(3) 0.012(3) 0.013(3)
C54 0.036(3) 0.047(4) 0.058(4) -0.010(3) 0.018(3) 0.000(3)
C55 0.020(2) 0.029(3) 0.023(2) 0.005(2) 0.003(2) -0.003(2)
C56 0.041(3) 0.024(3) 0.031(3) 0.001(2) 0.002(2) -0.001(2)
C57 0.038(3) 0.050(4) 0.037(3) 0.006(3) -0.006(3) 0.015(3)
C58 0.058(4) 0.040(3) 0.053(4) 0.012(3) 0.026(3) 0.010(3)
C59 0.055(4) 0.032(3) 0.047(3) 0.017(3) 0.030(3) 0.022(3)
C60 0.021(2) 0.030(3) 0.023(2) 0.006(2) 0.003(2) 0.004(2)
C61 0.097(6) 0.025(3) 0.058(4) 0.005(3) 0.041(4) 0.018(3)
C62 0.044(3) 0.046(3) 0.037(3) 0.001(3) 0.010(3) 0.014(3)
C63 0.028(3) 0.062(4) 0.046(4) 0.008(3) 0.006(3) 0.000(3)
C64 0.055(4) 0.057(4) 0.053(4) 0.030(3) 0.010(3) 0.002(3)
C65 0.091(6) 0.046(4) 0.113(7) 0.006(4) 0.074(5) 0.007(4)
C66 0.048(4) 0.059(4) 0.043(3) 0.012(3) 0.019(3) -0.016(3)
C67 0.056(4) 0.047(4) 0.051(4) -0.006(3) 0.000(3) -0.011(3)
C68 0.099(6) 0.032(3) 0.042(4) 0.014(3) 0.020(4) 0.011(4)
C69 0.188(10) 0.032(4) 0.030(4) -0.007(3) -0.026(5) 0.004(5)
C70 0.063(4) 0.034(3) 0.063(4) 0.007(3) 0.027(3) 0.005(3)
C71 0.068(5) 0.065(5) 0.068(5) 0.001(4) -0.010(4) 0.036(4)
C72 0.045(4) 0.039(4) 0.088(6) 0.007(4) 0.015(4) 0.004(3)
C73 0.061(4) 0.041(3) 0.037(3) 0.016(3) 0.007(3) -0.002(3)
C74 0.059(5) 0.061(5) 0.168(9) 0.048(5) 0.073(6) 0.017(4)
C75 0.044(4) 0.073(5) 0.052(4) 0.016(4) 0.009(3) -0.019(4)
C76 0.081(6) 0.102(7) 0.059(5) -0.020(4) -0.014(4) 0.057(5)
C77 0.077(5) 0.035(3) 0.060(4) 0.011(3) 0.043(4) -0.004(3)
C78 0.050(4) 0.094(5) 0.044(4) 0.047(4) 0.010(3) 0.003(4)
C79 0.074(6) 0.172(10) 0.098(6) 0.111(7) 0.041(5) 0.067(6)
C80 0.096(6) 0.050(4) 0.091(6) 0.004(4) 0.069(5) -0.005(4)
C81 0.081(5) 0.058(4) 0.069(5) 0.038(4) 0.045(4) 0.046(4)
C82 0.054(4) 0.041(4) 0.122(7) 0.012(4) 0.021(4) 0.021(3)
C83 0.129(8) 0.109(7) 0.024(3) 0.022(4) 0.005(4) -0.040(6)
C84 0.059(5) 0.075(5) 0.094(6) -0.047(5) 0.001(4) 0.020(4)
C85 0.117(8) 0.057(5) 0.076(6) -0.038(4) -0.051(6) 0.045(5)
C86 0.077(5) 0.051(4) 0.102(6) 0.041(4) 0.057(5) 0.033(4)
C87 0.049(4) 0.120(8) 0.056(5) -0.026(5) 0.010(4) -0.027(5)
C88 0.102(7) 0.035(4) 0.113(7) 0.021(4) 0.035(6) -0.009(4)
C89 0.188(12) 0.107(7) 0.021(3) 0.002(4) -0.002(5) -0.104(8)
C90 0.060(6) 0.331(19) 0.054(5) 0.053(8) 0.009(4) 0.099(9)

loop_
_atom_type_symbol
_atom_type_description
_atom_type_scat_dispersion_real
_atom_type_scat_dispersion_imag
_atom_type_scat_source
C C 0.0033 0.0016 'International Tables Vol C Tables 4.2.6.8 and 6.1.1.4'
Al Al 0.0645 0.0514 'International Tables Vol C Tables 4.2.6.8 and 6.1.1.4'
Si Si 0.0817 0.0704 'International Tables Vol C Tables 4.2.6.8 and 6.1.1.4'
P P 0.1023 0.0942 'International Tables Vol C Tables 4.2.6.8 and 6.1.1.4'
Sn Sn -0.6537 1.4246 'International Tables Vol C Tables 4.2.6.8 and 6.1.1.4'
O O 0.0106 0.0060 'International Tables Vol C Tables 4.2.6.8 and 6.1.1.4'
F F 0.0171 0.0103 'International Tables Vol C Tables 4.2.6.8 and 6.1.1.4'
H H 0.0000 0.0000 'International Tables Vol C Tables 4.2.6.8 and 6.1.1.4'

loop_
_geom_angle_atom_site_label_1
_geom_angle_atom_site_label_2
_geom_angle_atom_site_label_3
_geom_angle
_geom_angle_site_symmetry_1
_geom_angle_site_symmetry_3
_geom_angle_publ_flag
C45 Sn1 O5 97.50(14) . . ?
C45 Sn1 O6 105.19(15) . . ?
O5 Sn1 O6 157.15(12) . . ?
C45 Sn1 H6 121.0(15) . . ?
O5 Sn1 H6 85.9(16) . . ?
O6 Sn1 H6 80.2(15) . . ?
C45 Sn1 H10 120.6(15) . . ?
O5 Sn1 H10 88.7(15) . . ?
O6 Sn1 H10 82.1(15) . . ?
H6 Sn1 H10 118(2) . . ?
C69 Si1 C88 109.1(4) . . ?
C69 Si1 C84 108.9(5) . . ?
C88 Si1 C84 106.5(4) . . ?
C69 Si1 C55 113.8(3) . . ?
C88 Si1 C55 108.9(3) . . ?
C84 Si1 C55 109.5(3) . . ?
O4 Al1 O3 114.40(18) . . ?
O4 Al1 O1 108.09(17) . . ?
O3 Al1 O1 107.31(18) . . ?
O4 Al1 O2 107.39(17) . . ?
O3 Al1 O2 106.14(18) . . ?
O1 Al1 O2 113.67(17) . . ?
C54 Si3 C66 107.6(3) . . ?
C54 Si3 C63 108.6(3) . . ?
C66 Si3 C63 109.0(3) . . ?
C54 Si3 C43 109.5(2) . . ?
C66 Si3 C43 114.3(3) . . ?
C63 Si3 C43 107.7(2) . . ?
C52 O4 Al1 147.0(3) . . ?
C58 Si4 C51 108.6(3) . . ?
C58 Si4 C53 108.4(3) . . ?
C51 Si4 C53 107.9(3) . . ?
C58 Si4 C43 107.4(2) . . ?
C51 Si4 C43 112.1(3) . . ?
C53 Si4 C43 112.3(2) . . ?
C57 O5 C62 107.2(4) . . ?
C57 O5 Sn1 116.7(3) . . ?
C62 O5 Sn1 119.1(3) . . ?
C56 O1 Al1 147.6(3) . . ?
C59 O3 Al1 147.0(3) . . ?
C90 Si2 C82 107.7(6) . . ?
C90 Si2 C74 109.4(5) . . ?
C82 Si2 C74 107.5(4) . . ?
C90 Si2 C55 114.2(3) . . ?
C82 Si2 C55 108.8(3) . . ?
C74 Si2 C55 109.1(3) . . ?
C77 O6 C70 106.8(4) . . ?
C77 O6 Sn1 117.3(3) . . ?
C70 O6 Sn1 120.0(3) . . ?
C48 O2 Al1 146.7(3) . . ?
C60 C42 C45 118.5(4) . . ?
C60 C42 C55 117.4(4) . . ?
C45 C42 C55 124.1(4) . . ?
C44 C43 Si3 114.1(3) . . ?
C44 C43 Si4 109.8(3) . . ?
Si3 C43 Si4 114.9(2) . . ?
C44 C43 H43 105.7 . . ?
Si3 C43 H43 105.7 . . ?
Si4 C43 H43 105.7 . . ?
C46 C44 C45 117.9(4) . . ?
C46 C44 C43 116.9(4) . . ?
C45 C44 C43 125.2(4) . . ?
C44 C45 C42 120.0(4) . . ?
C44 C45 Sn1 120.3(3) . . ?
C42 C45 Sn1 119.6(3) . . ?
C50 C46 C44 123.1(4) . . ?
C50 C46 H46 118.5 . . ?
C44 C46 H46 118.5 . . ?
O2 C48 C68 109.1(4) . . ?
O2 C48 C64 113.0(4) . . ?
C68 C48 C64 109.8(5) . . ?
O2 C48 C73 110.2(4) . . ?
C68 C48 C73 108.1(5) . . ?
C64 C48 C73 106.6(5) . . ?
C79 C49 C83 111.0(7) . . ?
C79 C49 C78 108.7(6) . . ?
C83 C49 C78 106.4(6) . . ?
C79 C49 C50 108.4(5) . . ?
C83 C49 C50 110.4(5) . . ?
C78 C49 C50 111.9(5) . . ?
C46 C50 C60 117.4(4) . . ?
C46 C50 C49 122.2(4) . . ?
C60 C50 C49 120.4(4) . . ?
Si4 C51 H51A 109.5 . . ?
Si4 C51 H51B 109.5 . . ?
H51A C51 H51B 109.5 . . ?
Si4 C51 H51C 109.5 . . ?
H51A C51 H51C 109.5 . . ?
H51B C51 H51C 109.5 . . ?
O4 C52 C89 109.5(4) . . ?
O4 C52 C85 111.8(5) . . ?
C89 C52 C85 113.0(7) . . ?
O4 C52 C87 111.2(4) . . ?
C89 C52 C87 105.2(7) . . ?
C85 C52 C87 105.9(6) . . ?
Si4 C53 H53A 109.5 . . ?
Si4 C53 H53B 109.5 . . ?
H53A C53 H53B 109.5 . . ?
Si4 C53 H53C 109.5 . . ?
H53A C53 H53C 109.5 . . ?
H53B C53 H53C 109.5 . . ?
Si3 C54 H54A 109.5 . . ?
Si3 C54 H54B 109.5 . . ?
H54A C54 H54B 109.5 . . ?
Si3 C54 H54C 109.5 . . ?
H54A C54 H54C 109.5 . . ?
H54B C54 H54C 109.5 . . ?
C42 C55 Si1 112.0(3) . . ?
C42 C55 Si2 110.1(3) . . ?
Si1 C55 Si2 118.7(2) . . ?
C42 C55 H55 104.9 . . ?
Si1 C55 H55 104.9 . . ?
Si2 C55 H55 104.9 . . ?
O1 C56 C72 111.7(4) . . ?
O1 C56 C75 110.7(5) . . ?
C72 C56 C75 109.2(5) . . ?
O1 C56 C67 108.5(5) . . ?
C72 C56 C67 108.6(5) . . ?
C75 C56 C67 108.1(5) . . ?
O5 C57 C71 105.0(5) . . ?
O5 C57 H57A 110.7 . . ?
C71 C57 H57A 110.7 . . ?
O5 C57 H57B 110.7 . . ?
C71 C57 H57B 110.7 . . ?
H57A C57 H57B 108.8 . . ?
Si4 C58 H58A 109.5 . . ?
Si4 C58 H58B 109.5 . . ?
H58A C58 H58B 109.5 . . ?
Si4 C58 H58C 109.5 . . ?
H58A C58 H58C 109.5 . . ?
H58B C58 H58C 109.5 . . ?
O3 C59 C81 111.0(4) . . ?
O3 C59 C86 107.2(5) . . ?
C81 C59 C86 109.4(6) . . ?
O3 C59 C61 110.3(5) . . ?
C81 C59 C61 109.2(5) . . ?
C86 C59 C61 109.8(5) . . ?
C50 C60 C42 123.1(4) . . ?
C50 C60 H60 118.4 . . ?
C42 C60 H60 118.4 . . ?
F36 C61 F35 109.0(5) . . ?
F36 C61 F34 106.7(6) . . ?
F35 C61 F34 106.9(5) . . ?
F36 C61 C59 111.9(5) . . ?
F35 C61 C59 112.3(6) . . ?
F34 C61 C59 109.6(5) . . ?
C76 C62 O5 105.1(5) . . ?
C76 C62 H62A 110.7 . . ?
O5 C62 H62A 110.7 . . ?
C76 C62 H62B 110.7 . . ?
O5 C62 H62B 110.7 . . ?
H62A C62 H62B 108.8 . . ?
Si3 C63 H63A 109.5 . . ?
Si3 C63 H63B 109.5 . . ?
H63A C63 H63B 109.5 . . ?
Si3 C63 H63C 109.5 . . ?
H63A C63 H63C 109.5 . . ?
H63B C63 H63C 109.5 . . ?
F13 C64 F15 108.9(5) . . ?
F13 C64 F14 108.7(5) . . ?
F15 C64 F14 106.3(5) . . ?
F13 C64 C48 111.7(5) . . ?
F15 C64 C48 112.6(5) . . ?
F14 C64 C48 108.5(5) . . ?
C80 C65 C70 107.3(6) . . ?
C80 C65 H65A 110.2 . . ?
C70 C65 H65A 110.2 . . ?
C80 C65 H65B 110.2 . . ?
C70 C65 H65B 110.2 . . ?
H65A C65 H65B 108.5 . . ?
Si3 C66 H66A 109.5 . . ?
Si3 C66 H66B 109.5 . . ?
H66A C66 H66B 109.5 . . ?
Si3 C66 H66C 109.5 . . ?
H66A C66 H66C 109.5 . . ?
H66B C66 H66C 109.5 . . ?
F25 C67 F26 108.6(6) . . ?
F25 C67 F27 108.2(6) . . ?
F26 C67 F27 107.3(5) . . ?
F25 C67 C56 110.5(5) . . ?
F26 C67 C56 112.1(5) . . ?
F27 C67 C56 110.0(5) . . ?
F21 C68 F17 108.5(6) . . ?
F21 C68 F16 107.0(5) . . ?
F17 C68 F16 108.3(5) . . ?
F21 C68 C48 110.4(5) . . ?
F17 C68 C48 112.9(5) . . ?
F16 C68 C48 109.5(5) . . ?
Si1 C69 H69A 109.5 . . ?
Si1 C69 H69B 109.5 . . ?
H69A C69 H69B 109.5 . . ?
Si1 C69 H69C 109.5 . . ?
H69A C69 H69C 109.5 . . ?
H69B C69 H69C 109.5 . . ?
O6 C70 C65 104.2(5) . . ?
O6 C70 H70A 110.9 . . ?
C65 C70 H70A 110.9 . . ?
O6 C70 H70B 110.9 . . ?
C65 C70 H70B 110.9 . . ?
H70A C70 H70B 108.9 . . ?
C76 C71 C57 104.0(6) . . ?
C76 C71 H71A 111.0 . . ?
C57 C71 H71A 111.0 . . ?
C76 C71 H71B 111.0 . . ?
C57 C71 H71B 111.0 . . ?
H71A C71 H71B 109.0 . . ?
F22 C72 F23 106.4(6) . . ?
F22 C72 F24 108.1(6) . . ?
F23 C72 F24 106.9(6) . . ?
F22 C72 C56 110.3(6) . . ?
F23 C72 C56 111.3(6) . . ?
F24 C72 C56 113.4(6) . . ?
F19 C73 F20 107.5(5) . . ?
F19 C73 F18 109.2(5) . . ?
F20 C73 F18 109.0(5) . . ?
F19 C73 C48 113.0(5) . . ?
F20 C73 C48 108.9(5) . . ?
F18 C73 C48 109.1(5) . . ?
Si2 C74 H74A 109.5 . . ?
Si2 C74 H74B 109.5 . . ?
H74A C74 H74B 109.5 . . ?
Si2 C74 H74C 109.5 . . ?
H74A C74 H74C 109.5 . . ?
H74B C74 H74C 109.5 . . ?
F29 C75 F28 108.4(6) . . ?
F29 C75 F30 107.8(6) . . ?
F28 C75 F30 107.6(6) . . ?
F29 C75 C56 110.4(5) . . ?
F28 C75 C56 113.2(5) . . ?
F30 C75 C56 109.2(6) . . ?
C71 C76 C62 109.7(6) . . ?
C71 C76 H76A 109.7 . . ?
C62 C76 H76A 109.7 . . ?
C71 C76 H76B 109.7 . . ?
C62 C76 H76B 109.7 . . ?
H76A C76 H76B 108.2 . . ?
O6 C77 C80 106.1(5) . . ?
O6 C77 H77A 110.5 . . ?
C80 C77 H77A 110.5 . . ?
O6 C77 H77B 110.5 . . ?
C80 C77 H77B 110.5 . . ?
H77A C77 H77B 108.7 . . ?
C49 C78 H78A 109.5 . . ?
C49 C78 H78B 109.5 . . ?
H78A C78 H78B 109.5 . . ?
C49 C78 H78C 109.5 . . ?
H78A C78 H78C 109.5 . . ?
H78B C78 H78C 109.5 . . ?
C49 C79 H79A 109.5 . . ?
C49 C79 H79B 109.5 . . ?
H79A C79 H79B 109.5 . . ?
C49 C79 H79C 109.5 . . ?
H79A C79 H79C 109.5 . . ?
H79B C79 H79C 109.5 . . ?
C65 C80 C77 106.6(5) . . ?
C65 C80 H80A 110.4 . . ?
C77 C80 H80A 110.4 . . ?
C65 C80 H80B 110.4 . . ?
C77 C80 H80B 110.4 . . ?
H80A C80 H80B 108.6 . . ?
F7 C81 F9 109.0(6) . . ?
F7 C81 F8 106.7(6) . . ?
F9 C81 F8 106.4(6) . . ?
F7 C81 C59 111.5(5) . . ?
F9 C81 C59 112.6(6) . . ?
F8 C81 C59 110.3(6) . . ?
Si2 C82 H82A 109.5 . . ?
Si2 C82 H82B 109.5 . . ?
H82A C82 H82B 109.5 . . ?
Si2 C82 H82C 109.5 . . ?
H82A C82 H82C 109.5 . . ?
H82B C82 H82C 109.5 . . ?
C49 C83 H83A 109.5 . . ?
C49 C83 H83B 109.5 . . ?
H83A C83 H83B 109.5 . . ?
C49 C83 H83C 109.5 . . ?
H83A C83 H83C 109.5 . . ?
H83B C83 H83C 109.5 . . ?
Si1 C84 H84A 109.5 . . ?
Si1 C84 H84B 109.5 . . ?
H84A C84 H84B 109.5 . . ?
Si1 C84 H84C 109.5 . . ?
H84A C84 H84C 109.5 . . ?
H84B C84 H84C 109.5 . . ?
F32 C85 F31 108.3(7) . . ?
F32 C85 F33 108.7(7) . . ?
F31 C85 F33 109.5(8) . . ?
F32 C85 C52 112.7(7) . . ?
F31 C85 C52 112.8(7) . . ?
F33 C85 C52 104.7(6) . . ?
F10 C86 F11 110.1(7) . . ?
F10 C86 F12 106.8(6) . . ?
F11 C86 F12 105.3(6) . . ?
F10 C86 C59 112.6(6) . . ?
F11 C86 C59 112.6(5) . . ?
F12 C86 C59 108.9(7) . . ?
F6 C87 F5 111.7(6) . . ?
F6 C87 F4 107.1(7) . . ?
F5 C87 F4 108.5(7) . . ?
F6 C87 C52 113.4(6) . . ?
F5 C87 C52 114.0(7) . . ?
F4 C87 C52 101.4(6) . . ?
Si1 C88 H88A 109.5 . . ?
Si1 C88 H88B 109.5 . . ?
H88A C88 H88B 109.5 . . ?
Si1 C88 H88C 109.5 . . ?
H88A C88 H88C 109.5 . . ?
H88B C88 H88C 109.5 . . ?
F3 C89 F2 112.9(8) . . ?
F3 C89 C52 118.3(7) . . ?
F2 C89 C52 116.1(6) . . ?
F3 C89 F1 103.6(8) . . ?
F2 C89 F1 105.8(8) . . ?
C52 C89 F1 96.8(7) . . ?
Si2 C90 H90A 109.5 . . ?
Si2 C90 H90B 109.5 . . ?
H90A C90 H90B 109.5 . . ?
Si2 C90 H90C 109.5 . . ?
H90A C90 H90C 109.5 . . ?
H90B C90 H90C 109.5 . . ?

loop_
_geom_bond_atom_site_label_1
_geom_bond_atom_site_label_2
_geom_bond_distance
_geom_bond_site_symmetry_2
_geom_bond_publ_flag
Sn1 C45 2.129(4) . ?
Sn1 O5 2.317(3) . ?
Sn1 O6 2.318(3) . ?
Sn1 H6 1.784(19) . ?
Sn1 H10 1.804(19) . ?
Si1 C69 1.846(6) . ?
Si1 C88 1.856(7) . ?
Si1 C84 1.857(8) . ?
Si1 C55 1.897(5) . ?
Al1 O4 1.723(3) . ?
Al1 O3 1.724(4) . ?
Al1 O1 1.730(4) . ?
Al1 O2 1.734(3) . ?
Si3 C54 1.859(6) . ?
Si3 C66 1.861(6) . ?
Si3 C63 1.863(6) . ?
Si3 C43 1.903(5) . ?
O4 C52 1.341(6) . ?
Si4 C58 1.856(6) . ?
Si4 C51 1.857(6) . ?
Si4 C53 1.875(6) . ?
Si4 C43 1.915(5) . ?
F32 C85 1.306(9) . ?
F13 C64 1.322(8) . ?
O5 C57 1.455(6) . ?
O5 C62 1.476(6) . ?
O1 C56 1.346(6) . ?
F6 C87 1.273(8) . ?
O3 C59 1.358(6) . ?
F34 C61 1.351(8) . ?
F5 C87 1.303(8) . ?
F19 C73 1.323(7) . ?
F2 C89 1.318(8) . ?
Si2 C90 1.834(8) . ?
Si2 C82 1.838(7) . ?
Si2 C74 1.849(7) . ?
Si2 C55 1.902(5) . ?
O6 C77 1.467(6) . ?
O6 C70 1.476(7) . ?
F17 C68 1.333(7) . ?
O2 C48 1.346(6) . ?
F21 C68 1.324(8) . ?
F31 C85 1.334(8) . ?
F7 C81 1.301(7) . ?
F20 C73 1.334(7) . ?
F14 C64 1.354(8) . ?
F15 C64 1.340(7) . ?
F3 C89 1.246(9) . ?
F35 C61 1.328(7) . ?
F28 C75 1.318(7) . ?
F26 C67 1.333(8) . ?
F24 C72 1.334(8) . ?
F12 C86 1.370(9) . ?
F16 C68 1.357(8) . ?
F25 C67 1.312(8) . ?
F27 C67 1.336(8) . ?
F18 C73 1.349(7) . ?
F9 C81 1.342(7) . ?
F36 C61 1.313(8) . ?
F33 C85 1.477(13) . ?
F29 C75 1.315(9) . ?
F30 C75 1.346(8) . ?
F8 C81 1.350(9) . ?
F23 C72 1.327(9) . ?
F22 C72 1.325(8) . ?
F4 C87 1.495(11) . ?
F11 C86 1.332(7) . ?
F10 C86 1.304(9) . ?
C42 C60 1.386(6) . ?
C42 C45 1.414(6) . ?
C42 C55 1.520(6) . ?
C43 C44 1.506(6) . ?
C43 H43 1.0000 . ?
C44 C46 1.402(7) . ?
C44 C45 1.410(6) . ?
C46 C50 1.379(7) . ?
C46 H46 0.9500 . ?
F1 C89 1.624(15) . ?
C48 C68 1.542(8) . ?
C48 C64 1.553(9) . ?
C48 C73 1.575(8) . ?
C49 C79 1.523(10) . ?
C49 C83 1.528(10) . ?
C49 C78 1.529(8) . ?
C49 C50 1.536(7) . ?
C50 C60 1.382(7) . ?
C51 H51A 0.9800 . ?
C51 H51B 0.9800 . ?
C51 H51C 0.9800 . ?
C52 C89 1.509(9) . ?
C52 C85 1.538(9) . ?
C52 C87 1.567(9) . ?
C53 H53A 0.9800 . ?
C53 H53B 0.9800 . ?
C53 H53C 0.9800 . ?
C54 H54A 0.9800 . ?
C54 H54B 0.9800 . ?
C54 H54C 0.9800 . ?
C55 H55 1.0000 . ?
C56 C72 1.544(8) . ?
C56 C75 1.561(8) . ?
C56 C67 1.564(8) . ?
C57 C71 1.504(9) . ?
C57 H57A 0.9900 . ?
C57 H57B 0.9900 . ?
C58 H58A 0.9800 . ?
C58 H58B 0.9800 . ?
C58 H58C 0.9800 . ?
C59 C81 1.544(8) . ?
C59 C86 1.548(9) . ?
C59 C61 1.561(9) . ?
C60 H60 0.9500 . ?
C62 C76 1.468(9) . ?
C62 H62A 0.9900 . ?
C62 H62B 0.9900 . ?
C63 H63A 0.9800 . ?
C63 H63B 0.9800 . ?
C63 H63C 0.9800 . ?
C65 C80 1.468(9) . ?
C65 C70 1.480(9) . ?
C65 H65A 0.9900 . ?
C65 H65B 0.9900 . ?
C66 H66A 0.9800 . ?
C66 H66B 0.9800 . ?
C66 H66C 0.9800 . ?
C69 H69A 0.9800 . ?
C69 H69B 0.9800 . ?
C69 H69C 0.9800 . ?
C70 H70A 0.9900 . ?
C70 H70B 0.9900 . ?
C71 C76 1.465(10) . ?
C71 H71A 0.9900 . ?
C71 H71B 0.9900 . ?
C74 H74A 0.9800 . ?
C74 H74B 0.9800 . ?
C74 H74C 0.9800 . ?
C76 H76A 0.9900 . ?
C76 H76B 0.9900 . ?
C77 C80 1.503(9) . ?
C77 H77A 0.9900 . ?
C77 H77B 0.9900 . ?
C78 H78A 0.9800 . ?
C78 H78B 0.9800 . ?
C78 H78C 0.9800 . ?
C79 H79A 0.9800 . ?
C79 H79B 0.9800 . ?
C79 H79C 0.9800 . ?
C80 H80A 0.9900 . ?
C80 H80B 0.9900 . ?
C82 H82A 0.9800 . ?
C82 H82B 0.9800 . ?
C82 H82C 0.9800 . ?
C83 H83A 0.9800 . ?
C83 H83B 0.9800 . ?
C83 H83C 0.9800 . ?
C84 H84A 0.9800 . ?
C84 H84B 0.9800 . ?
C84 H84C 0.9800 . ?
C88 H88A 0.9800 . ?
C88 H88B 0.9800 . ?
C88 H88C 0.9800 . ?
C90 H90A 0.9800 . ?
C90 H90B 0.9800 . ?
C90 H90C 0.9800 . ?
